data_7041174
loop_
_publ_author_name
'Gong, Dirong'
'Zhang, Xuequan'
'Huang, Kuo-Wei'

_publ_section_title
;
 Regio- and stereo-selective polymerization of 1,3-butadiene catalyzed by
 phosphorus-nitrogen PN(3)-pincer cobalt(ii) complexes.
;
_journal_issue 48
_journal_name_full 'Dalton transactions (Cambridge, England : 2003)'
_journal_page_first 19399
_journal_page_last 19407
_journal_paper_doi 10.1039/c6dt03722d
_journal_volume 45
_journal_year 2016
_chemical_formula_moiety 'C18 H29 Cl2 Co N4 P'
_chemical_formula_sum 'C18 H29 Cl2 Co N4 P'
_chemical_formula_weight 462.25
_chemical_name_systematic
;
 ? 
;
_space_group_crystal_system monoclinic
_space_group_IT_number 14
_space_group_name_Hall '-P 2ybc'
_space_group_name_H-M_alt 'P 1 21/c 1'
_symmetry_space_group_name_Hall '-P 2ybc'
_symmetry_space_group_name_H-M 'P 1 21/c 1'
_atom_sites_solution_hydrogens geom
_audit_creation_date 2016-10-15
_audit_creation_method
;
Olex2 1.2-beta
(compiled 2016.09.09 svn.r3337 for OlexSys, GUI svn.r5227)
;
_audit_update_record
;
2016-10-24 deposited with the CCDC.
2016-11-11 downloaded from the CCDC.
;
_cell_angle_alpha 90
_cell_angle_beta 107.243(4)
_cell_angle_gamma 90
_cell_formula_units_Z 4
_cell_length_a 16.2575(8)
_cell_length_b 9.2445(4)
_cell_length_c 15.8382(6)
_cell_measurement_reflns_used 2025
_cell_measurement_temperature 200(2)
_cell_measurement_theta_max 20
_cell_measurement_theta_min 2
_cell_volume 2273.38(18)
_computing_cell_refinement 'Bruker SMART'
_computing_data_collection 'Bruker SMART'
_computing_data_reduction 'Bruker SMART'
_computing_molecular_graphics 'Olex2 (Dolomanov et al., 2009)'
_computing_publication_material 'Olex2 (Dolomanov et al., 2009)'
_computing_structure_refinement 'ShelXL (Sheldrick, 2015)'
_computing_structure_solution 'SHELXS-97 (Sheldrick, 1990)'
_diffrn_ambient_temperature 200
_diffrn_measured_fraction_theta_full 0.988
_diffrn_measured_fraction_theta_max 0.988
_diffrn_measurement_device_type 'multiwire proportional'
_diffrn_measurement_method 'phi and omega scans'
_diffrn_radiation_monochromator graphite
_diffrn_radiation_type MoK\a
_diffrn_radiation_wavelength 0.71073
_diffrn_reflns_av_unetI/netI 0.0307
_diffrn_reflns_Laue_measured_fraction_full 0.988
_diffrn_reflns_Laue_measured_fraction_max 0.988
_diffrn_reflns_limit_h_max 19
_diffrn_reflns_limit_h_min -19
_diffrn_reflns_limit_k_max 10
_diffrn_reflns_limit_k_min -10
_diffrn_reflns_limit_l_max 18
_diffrn_reflns_limit_l_min -18
_diffrn_reflns_number 3998
_diffrn_reflns_point_group_measured_fraction_full 0.988
_diffrn_reflns_point_group_measured_fraction_max 0.988
_diffrn_reflns_theta_full 25.113
_diffrn_reflns_theta_max 25.113
_diffrn_reflns_theta_min 3.072
_exptl_absorpt_coefficient_mu 1.070
_exptl_absorpt_correction_T_max 0.9086
_exptl_absorpt_correction_T_min 0.8573
_exptl_absorpt_correction_type multi-scan
_exptl_absorpt_process_details SADABS
_exptl_crystal_colour colourless
_exptl_crystal_colour_primary colourless
_exptl_crystal_density_diffrn 1.351
_exptl_crystal_density_method 'not measured'
_exptl_crystal_description block
_exptl_crystal_F_000 964
_exptl_crystal_size_max 0.25
_exptl_crystal_size_mid 0.15
_exptl_crystal_size_min 0.12
_refine_diff_density_max 1.587
_refine_diff_density_min -0.646
_refine_diff_density_rms 0.169
_refine_ls_extinction_method none
_refine_ls_goodness_of_fit_ref 1.162
_refine_ls_hydrogen_treatment constr
_refine_ls_matrix_type full
_refine_ls_number_parameters 244
_refine_ls_number_reflns 3998
_refine_ls_number_restraints 6
_refine_ls_restrained_S_all 1.161
_refine_ls_R_factor_all 0.1146
_refine_ls_R_factor_gt 0.1107
_refine_ls_shift/su_max 0.000
_refine_ls_shift/su_mean 0.000
_refine_ls_structure_factor_coef Fsqd
_refine_ls_weighting_details 'w=1/[\s^2^(Fo^2^)+(0.0620P)^2^+49.5211P] where P=(Fo^2^+2Fc^2^)/3'
_refine_ls_weighting_scheme calc
_refine_ls_wR_factor_gt 0.2919
_refine_ls_wR_factor_ref 0.2937
_reflns_Friedel_coverage 0.000
_reflns_number_gt 3723
_reflns_number_total 3998
_reflns_threshold_expression 'I > 2\s(I)'
_cod_data_source_file c6dt03722d2.cif
_cod_data_source_block gdr-20120714
_cod_depositor_comments 'Adding full bibliography for 7041173--7041176.cif.'
_cod_database_code 7041174
_shelx_space_group_comment
;
The symmetry employed for this shelxl refinement is uniquely defined
by the following loop, which should always be used as a source of
symmetry information in preference to the above space-group names.
They are only intended as comments.
;
_olex2_refinement_description
;
1. Twinned data refinement
 Scales: 0.891(5) 0.109(5)
2. Fixed Uiso
 At 1.2 times of:
  All C(H) groups, All N(H) groups
 At 1.5 times of:
  All C(H,H,H) groups
3. Uiso/Uaniso restraints and constraints
Uanis(C1) \\sim Ueq: with sigma of 0.001 and sigma for terminal atoms of 0.002
4.a Aromatic/amide H refined with riding coordinates:
 N2(H2), C2(H2A), C3(H3), C4(H4), C7(H7)
4.b Idealised Me refined as rotating group:
 C6(H6A,H6B,H6C), C9(H9A,H9B,H9C), C11(H11A,H11B,H11C), C12(H12A,H12B,H12C),
 C13(H13A,H13B,H13C), C15(H15A,H15B,H15C), C16(H16A,H16B,H16C), C17(H17A,H17B,
 H17C)
;
_shelx_shelxl_version_number 2014/7
_olex2_submission_special_instructions 'No special instructions were received'

loop_
_space_group_symop_operation_xyz
'x, y, z'
'-x, y+1/2, -z+1/2'
'-x, -y, -z'
'x, -y-1/2, z-1/2'

loop_
_atom_site_label
_atom_site_type_symbol
_atom_site_fract_x
_atom_site_fract_y
_atom_site_fract_z
_atom_site_U_iso_or_equiv
_atom_site_adp_type
_atom_site_occupancy
_atom_site_site_symmetry_order
_atom_site_calc_flag
_atom_site_refinement_flags_posn
_atom_site_refinement_flags_adp
Co1 Co 0.22229(10) 0.86827(15) 0.43357(9) 0.0284(4) Uani 1 1 d . .
Cl1 Cl 0.31218(19) 0.8865(4) 0.34288(18) 0.0436(7) Uani 1 1 d . .
Cl2 Cl 0.10625(18) 0.7171(4) 0.37368(18) 0.0424(7) Uani 1 1 d . .
P P 0.31963(17) 0.7211(3) 0.55143(18) 0.0296(6) Uani 1 1 d . .
N1 N 0.1909(5) 0.9386(9) 0.5471(5) 0.0260(18) Uani 1 1 d . .
N2 N 0.2753(5) 0.7592(10) 0.6324(5) 0.031(2) Uani 1 1 d . .
H2 H 0.2924 0.7079 0.6813 0.037 Uiso 1 1 calc R .
N3 N 0.1121(6) 1.1122(10) 0.4545(6) 0.031(2) Uani 1 1 d . .
N4 N 0.1494(7) 1.0580(11) 0.3947(6) 0.045(3) Uani 1 1 d . .
C1 C 0.2155(5) 0.8625(9) 0.6279(6) 0.0162(17) Uani 1 1 d . U
C2 C 0.1755(7) 0.8888(12) 0.6905(7) 0.034(2) Uani 1 1 d . .
H2A H 0.1922 0.8364 0.7445 0.041 Uiso 1 1 calc R .
C3 C 0.1112(8) 0.9902(13) 0.6764(7) 0.037(3) Uani 1 1 d . .
H3 H 0.0828 1.0059 0.7201 0.044 Uiso 1 1 calc R .
C4 C 0.0871(8) 1.0713(13) 0.5975(7) 0.036(3) Uani 1 1 d . .
H4 H 0.0433 1.1429 0.5869 0.044 Uiso 1 1 calc R .
C5 C 0.0582(7) 1.2256(11) 0.4185(7) 0.033(2) Uani 1 1 d . .
C6 C 0.0083(8) 1.3138(14) 0.4644(9) 0.047(3) Uani 1 1 d . .
H6A H -0.0345 1.2526 0.4796 0.071 Uiso 1 1 calc GR .
H6B H -0.0211 1.3923 0.4254 0.071 Uiso 1 1 calc GR .
H6C H 0.0474 1.3548 0.5185 0.071 Uiso 1 1 calc GR .
C7 C 0.0626(9) 1.2405(14) 0.3348(8) 0.049(3) Uani 1 1 d . .
H7 H 0.0342 1.3121 0.2933 0.058 Uiso 1 1 calc R .
C8 C 0.1160(10) 1.1324(15) 0.3205(9) 0.054(4) Uani 1 1 d . .
C9 C 0.1380(14) 1.100(2) 0.2377(9) 0.090(7) Uani 1 1 d . .
H9A H 0.1959 1.1363 0.2429 0.134 Uiso 1 1 calc GR .
H9B H 0.0963 1.1472 0.1876 0.134 Uiso 1 1 calc GR .
H9C H 0.1363 0.9952 0.2280 0.134 Uiso 1 1 calc GR .
C10 C 0.4329(7) 0.7878(16) 0.5964(9) 0.049(3) Uani 1 1 d . .
C11 C 0.4774(10) 0.7463(19) 0.6928(10) 0.070(5) Uani 1 1 d . .
H11A H 0.4791 0.6407 0.6985 0.105 Uiso 1 1 calc GR .
H11B H 0.4454 0.7872 0.7307 0.105 Uiso 1 1 calc GR .
H11C H 0.5364 0.7843 0.7109 0.105 Uiso 1 1 calc GR .
C12 C 0.4236(9) 0.9555(16) 0.5944(11) 0.060(4) Uani 1 1 d . .
H12A H 0.4808 0.9998 0.6155 0.089 Uiso 1 1 calc GR .
H12B H 0.3890 0.9848 0.6328 0.089 Uiso 1 1 calc GR .
H12C H 0.3951 0.9873 0.5338 0.089 Uiso 1 1 calc GR .
C13 C 0.4849(8) 0.7415(19) 0.5350(10) 0.062(4) Uani 1 1 d . .
H13A H 0.5410 0.7900 0.5527 0.092 Uiso 1 1 calc GR .
H13B H 0.4536 0.7682 0.4741 0.092 Uiso 1 1 calc GR .
H13C H 0.4934 0.6365 0.5389 0.092 Uiso 1 1 calc GR .
C14 C 0.3140(8) 0.5181(13) 0.5415(7) 0.041(3) Uani 1 1 d . .
C15 C 0.2247(9) 0.4720(14) 0.5446(9) 0.051(3) Uani 1 1 d . .
H15A H 0.2124 0.3738 0.5210 0.077 Uiso 1 1 calc GR .
H15B H 0.1813 0.5387 0.5089 0.077 Uiso 1 1 calc GR .
H15C H 0.2229 0.4740 0.6059 0.077 Uiso 1 1 calc GR .
C16 C 0.3826(11) 0.4361(16) 0.6111(11) 0.067(4) Uani 1 1 d . .
H16A H 0.3809 0.4650 0.6701 0.101 Uiso 1 1 calc GR .
H16B H 0.4395 0.4586 0.6048 0.101 Uiso 1 1 calc GR .
H16C H 0.3719 0.3320 0.6032 0.101 Uiso 1 1 calc GR .
C17 C 0.3200(11) 0.4843(15) 0.4465(10) 0.063(4) Uani 1 1 d . .
H17A H 0.3708 0.5321 0.4381 0.094 Uiso 1 1 calc GR .
H17B H 0.2681 0.5200 0.4023 0.094 Uiso 1 1 calc GR .
H17C H 0.3247 0.3795 0.4396 0.094 Uiso 1 1 calc GR .
C18 C 0.1300(6) 1.0414(11) 0.5367(6) 0.026(2) Uani 1 1 d . .

loop_
_atom_site_aniso_label
_atom_site_aniso_U_11
_atom_site_aniso_U_22
_atom_site_aniso_U_33
_atom_site_aniso_U_23
_atom_site_aniso_U_13
_atom_site_aniso_U_12
Co1 0.0387(8) 0.0306(8) 0.0181(7) -0.0002(6) 0.0116(6) 0.0062(6)
Cl1 0.0464(16) 0.0608(19) 0.0287(14) 0.0003(13) 0.0187(12) -0.0062(14)
Cl2 0.0339(14) 0.064(2) 0.0303(14) -0.0109(13) 0.0110(11) -0.0024(13)
P 0.0290(13) 0.0345(15) 0.0256(13) 0.0021(11) 0.0086(11) 0.0060(11)
N1 0.034(5) 0.032(5) 0.012(4) -0.001(3) 0.007(3) -0.001(4)
N2 0.034(5) 0.042(5) 0.020(4) 0.010(4) 0.013(4) 0.013(4)
N3 0.040(5) 0.030(5) 0.028(4) 0.002(4) 0.017(4) 0.006(4)
N4 0.070(7) 0.044(6) 0.032(5) 0.008(4) 0.031(5) 0.022(5)
C1 0.0169(19) 0.0165(19) 0.0158(19) 0.0003(10) 0.0056(11) -0.0001(10)
C2 0.050(7) 0.037(6) 0.019(5) 0.003(4) 0.015(5) 0.002(5)
C3 0.048(6) 0.042(6) 0.027(5) 0.003(5) 0.022(5) 0.005(5)
C4 0.051(7) 0.037(6) 0.027(5) 0.000(5) 0.021(5) 0.009(5)
C5 0.040(6) 0.025(5) 0.033(6) 0.004(4) 0.010(5) 0.003(4)
C6 0.051(7) 0.049(7) 0.047(7) 0.019(6) 0.024(6) 0.024(6)
C7 0.065(8) 0.037(7) 0.042(7) 0.015(6) 0.015(6) 0.021(6)
C8 0.079(10) 0.056(8) 0.043(7) 0.023(6) 0.039(7) 0.038(7)
C9 0.151(18) 0.098(13) 0.037(8) 0.026(8) 0.054(10) 0.074(13)
C10 0.026(6) 0.065(9) 0.050(7) -0.003(7) 0.003(5) -0.008(6)
C11 0.054(9) 0.082(11) 0.051(9) -0.007(8) -0.018(7) -0.010(8)
C12 0.047(8) 0.056(9) 0.074(10) -0.008(8) 0.015(7) -0.020(7)
C13 0.028(6) 0.084(11) 0.070(10) 0.000(8) 0.009(6) -0.001(7)
C14 0.052(7) 0.039(6) 0.029(6) 0.004(5) 0.010(5) 0.012(5)
C15 0.066(8) 0.039(7) 0.044(7) 0.002(6) 0.010(6) -0.012(6)
C16 0.076(10) 0.045(8) 0.068(10) 0.013(7) 0.004(8) 0.023(8)
C17 0.083(10) 0.037(7) 0.069(10) -0.016(7) 0.024(8) 0.018(7)
C18 0.035(5) 0.028(5) 0.018(5) -0.005(4) 0.011(4) 0.000(4)

loop_
_atom_type_symbol
_atom_type_description
_atom_type_scat_dispersion_real
_atom_type_scat_dispersion_imag
_atom_type_scat_source
C C 0.0033 0.0016 'International Tables Vol C Tables 4.2.6.8 and 6.1.1.4'
H H 0.0000 0.0000 'International Tables Vol C Tables 4.2.6.8 and 6.1.1.4'
Cl Cl 0.1484 0.1585 'International Tables Vol C Tables 4.2.6.8 and 6.1.1.4'
Co Co 0.3494 0.9721 'International Tables Vol C Tables 4.2.6.8 and 6.1.1.4'
N N 0.0061 0.0033 'International Tables Vol C Tables 4.2.6.8 and 6.1.1.4'
P P 0.1023 0.0942 'International Tables Vol C Tables 4.2.6.8 and 6.1.1.4'

loop_
_geom_angle_atom_site_label_1
_geom_angle_atom_site_label_2
_geom_angle_atom_site_label_3
_geom_angle
Cl1 Co1 P 97.29(11)
Cl2 Co1 Cl1 111.94(11)
Cl2 Co1 P 103.84(12)
N1 Co1 Cl1 148.6(3)
N1 Co1 Cl2 99.3(2)
N1 Co1 P 77.8(2)
N4 Co1 Cl1 99.2(3)
N4 Co1 Cl2 93.6(3)
N4 Co1 P 149.4(3)
N4 Co1 N1 74.7(3)
N2 P Co1 97.9(3)
N2 P C10 103.7(6)
N2 P C14 104.5(5)
C10 P Co1 116.4(5)
C10 P C14 112.2(6)
C14 P Co1 118.8(4)
C1 N1 Co1 122.9(6)
C18 N1 Co1 117.8(6)
C18 N1 C1 117.7(8)
P N2 H2 117.5
C1 N2 P 124.9(7)
C1 N2 H2 117.5
N4 N3 C5 110.7(9)
N4 N3 C18 117.3(8)
C5 N3 C18 131.9(9)
N3 N4 Co1 115.5(7)
C8 N4 Co1 137.5(8)
C8 N4 N3 105.9(9)
N2 C1 N1 114.0(8)
N2 C1 C2 125.5(9)
C2 C1 N1 120.2(8)
C1 C2 H2A 119.7
C1 C2 C3 120.7(10)
C3 C2 H2A 119.7
C2 C3 H3 119.8
C2 C3 C4 120.3(10)
C4 C3 H3 119.8
C3 C4 H4 121.7
C18 C4 C3 116.7(10)
C18 C4 H4 121.7
N3 C5 C6 126.2(10)
C7 C5 N3 105.6(10)
C7 C5 C6 128.2(10)
C5 C6 H6A 109.5
C5 C6 H6B 109.5
C5 C6 H6C 109.5
H6A C6 H6B 109.5
H6A C6 H6C 109.5
H6B C6 H6C 109.5
C5 C7 H7 126.2
C5 C7 C8 107.7(11)
C8 C7 H7 126.2
N4 C8 C7 110.0(11)
N4 C8 C9 122.1(11)
C7 C8 C9 127.9(12)
C8 C9 H9A 109.5
C8 C9 H9B 109.5
C8 C9 H9C 109.5
H9A C9 H9B 109.5
H9A C9 H9C 109.5
H9B C9 H9C 109.5
C11 C10 P 114.7(10)
C11 C10 C12 106.5(12)
C12 C10 P 104.0(9)
C13 C10 P 109.5(9)
C13 C10 C11 112.1(12)
C13 C10 C12 109.6(12)
C10 C11 H11A 109.5
C10 C11 H11B 109.5
C10 C11 H11C 109.5
H11A C11 H11B 109.5
H11A C11 H11C 109.5
H11B C11 H11C 109.5
C10 C12 H12A 109.5
C10 C12 H12B 109.5
C10 C12 H12C 109.5
H12A C12 H12B 109.5
H12A C12 H12C 109.5
H12B C12 H12C 109.5
C10 C13 H13A 109.5
C10 C13 H13B 109.5
C10 C13 H13C 109.5
H13A C13 H13B 109.5
H13A C13 H13C 109.5
H13B C13 H13C 109.5
C15 C14 P 107.4(8)
C15 C14 C17 107.7(11)
C16 C14 P 115.5(10)
C16 C14 C15 109.8(11)
C16 C14 C17 110.8(11)
C17 C14 P 105.3(8)
C14 C15 H15A 109.5
C14 C15 H15B 109.5
C14 C15 H15C 109.5
H15A C15 H15B 109.5
H15A C15 H15C 109.5
H15B C15 H15C 109.5
C14 C16 H16A 109.5
C14 C16 H16B 109.5
C14 C16 H16C 109.5
H16A C16 H16B 109.5
H16A C16 H16C 109.5
H16B C16 H16C 109.5
C14 C17 H17A 109.5
C14 C17 H17B 109.5
C14 C17 H17C 109.5
H17A C17 H17B 109.5
H17A C17 H17C 109.5
H17B C17 H17C 109.5
N1 C18 N3 112.6(8)
N1 C18 C4 124.3(9)
C4 C18 N3 123.1(9)

loop_
_geom_bond_atom_site_label_1
_geom_bond_atom_site_label_2
_geom_bond_distance
Co1 Cl1 2.339(3)
Co1 Cl2 2.313(3)
Co1 P 2.468(3)
Co1 N1 2.112(8)
Co1 N4 2.104(10)
P N2 1.684(8)
P C10 1.871(12)
P C14 1.883(13)
N1 C1 1.410(11)
N1 C18 1.346(13)
N2 H2 0.8800
N2 C1 1.349(12)
N3 N4 1.362(12)
N3 C5 1.377(13)
N3 C18 1.409(13)
N4 C8 1.330(15)
C1 C2 1.359(13)
C2 H2A 0.9500
C2 C3 1.373(16)
C3 H3 0.9500
C3 C4 1.409(15)
C4 H4 0.9500
C4 C18 1.376(14)
C5 C6 1.483(16)
C5 C7 1.357(16)
C6 H6A 0.9800
C6 H6B 0.9800
C6 H6C 0.9800
C7 H7 0.9500
C7 C8 1.385(17)
C8 C9 1.490(17)
C9 H9A 0.9800
C9 H9B 0.9800
C9 H9C 0.9800
C10 C11 1.533(18)
C10 C12 1.56(2)
C10 C13 1.526(19)
C11 H11A 0.9800
C11 H11B 0.9800
C11 H11C 0.9800
C12 H12A 0.9800
C12 H12B 0.9800
C12 H12C 0.9800
C13 H13A 0.9800
C13 H13B 0.9800
C13 H13C 0.9800
C14 C15 1.528(18)
C14 C16 1.518(17)
C14 C17 1.569(18)
C15 H15A 0.9800
C15 H15B 0.9800
C15 H15C 0.9800
C16 H16A 0.9800
C16 H16B 0.9800
C16 H16C 0.9800
C17 H17A 0.9800
C17 H17B 0.9800
C17 H17C 0.9800

loop_
_geom_torsion_atom_site_label_1
_geom_torsion_atom_site_label_2
_geom_torsion_atom_site_label_3
_geom_torsion_atom_site_label_4
_geom_torsion
Co1 P N2 C1 -10.4(9)
Co1 P C10 C11 151.3(10)
Co1 P C10 C12 35.5(11)
Co1 P C10 C13 -81.6(11)
Co1 P C14 C15 -63.8(9)
Co1 P C14 C16 173.3(9)
Co1 P C14 C17 50.7(10)
Co1 N1 C1 N2 13.1(11)
Co1 N1 C1 C2 -162.3(8)
Co1 N1 C18 N3 -15.2(11)
Co1 N1 C18 C4 162.4(9)
Co1 N4 C8 C7 171.1(11)
Co1 N4 C8 C9 -10(3)
P N2 C1 N1 0.7(12)
P N2 C1 C2 175.9(8)
N1 C1 C2 C3 -0.5(16)
N2 P C10 C11 45.1(12)
N2 P C10 C12 -70.7(10)
N2 P C10 C13 172.2(10)
N2 P C14 C15 43.9(9)
N2 P C14 C16 -79.0(11)
N2 P C14 C17 158.5(9)
N2 C1 C2 C3 -175.4(10)
N3 N4 C8 C7 4.4(17)
N3 N4 C8 C9 -177.2(16)
N3 C5 C7 C8 2.5(15)
N4 N3 C5 C6 -178.3(12)
N4 N3 C5 C7 0.2(14)
N4 N3 C18 N1 7.4(14)
N4 N3 C18 C4 -170.1(11)
C1 N1 C18 N3 178.7(8)
C1 N1 C18 C4 -3.8(15)
C1 C2 C3 C4 -1.5(18)
C2 C3 C4 C18 0.9(18)
C3 C4 C18 N1 1.8(17)
C3 C4 C18 N3 179.1(10)
C5 N3 N4 Co1 -173.0(7)
C5 N3 N4 C8 -2.9(15)
C5 N3 C18 N1 -177.0(10)
C5 N3 C18 C4 5.4(18)
C5 C7 C8 N4 -4.5(18)
C5 C7 C8 C9 177.3(18)
C6 C5 C7 C8 -179.0(13)
C10 P N2 C1 109.3(9)
C10 P C14 C15 155.6(8)
C10 P C14 C16 32.7(12)
C10 P C14 C17 -89.8(10)
C14 P N2 C1 -133.0(9)
C14 P C10 C11 -67.1(12)
C14 P C10 C12 177.1(9)
C14 P C10 C13 60.0(12)
C18 N1 C1 N2 178.6(9)
C18 N1 C1 C2 3.1(14)
C18 N3 N4 Co1 3.5(13)
C18 N3 N4 C8 173.6(11)
C18 N3 C5 C6 6(2)
C18 N3 C5 C7 -175.6(12)

loop_
_twin_individual_id
_twin_individual_mass_fraction_refined
1 0.891(5)
2 0.109(5)
